data_1521518
loop_
_publ_author_name
'Lin, B.-F.'
'Xie, G.-Y.'
'Zhu, S.-S.'
'Chen, J.'
'Hu, C.-H.'

_publ_section_title
;
 Preparation and structure determination of potassium peroxyniobatungstate
;
_journal_name_full 'Wuji Huaxue Xuebao'
_journal_page_first 78
_journal_page_last 82
_journal_volume 15
_journal_year 1999
_chemical_formula_sum 'K7.9998 Nb3.996 O44 W8.004'
_chemical_name_systematic 'K8 (H4 Nb4 W8 O36 (O2)4) (H2 O)18'
_space_group_IT_number 221
_symmetry_space_group_name_Hall '-P 4 2 3'
_symmetry_space_group_name_H-M 'P m -3 m'
_cell_angle_alpha 90
_cell_angle_beta 90
_cell_angle_gamma 90
_cell_formula_units_Z 1
_cell_length_a 10.64
_cell_length_b 10.64
_cell_length_c 10.64
_cell_volume 1204.550
_citation_journal_id_ASTM WHUXEO
_cod_data_source_file Lin_WHUXEO_1999_773.cif
_cod_data_source_block K7.9998Nb3.996O44W8.004
_cod_original_cell_volume 1204.55
_cod_database_code 1521518

loop_
_symmetry_equiv_pos_as_xyz
x,y,z
-y,x,z
-x,-y,z
y,-x,z
x,-y,-z
y,x,-z
-x,y,-z
-y,-x,-z
z,x,y
-x,z,y
-z,-x,y
x,-z,y
z,-x,-y
x,z,-y
-z,x,-y
-x,-z,-y
y,z,x
y,-z,-x
z,y,-x
-y,z,-x
-z,-y,-x
-y,-z,x
z,-y,x
-z,y,x
-x,-y,-z
y,-x,-z
x,y,-z
-y,x,-z
-x,y,z
-y,-x,z
x,-y,z
y,x,z
-z,-x,-y
x,-z,-y
z,x,-y
-x,z,-y
-z,x,y
-x,-z,y
z,-x,y
x,z,y
-y,-z,-x
-y,z,x
-z,-y,x
y,-z,x
z,y,x
y,z,-x
-z,y,-x
z,-y,-x

loop_
_atom_site_label
_atom_site_type_symbol
_atom_site_fract_x
_atom_site_fract_y
_atom_site_fract_z
_atom_site_occupancy
_atom_site_U_iso_or_equiv
O2 O-2 0.127 0.304 0.127 1 0.0
K2 K+1 0.5 0.5 0.168 0.8333 0.0
O3 O-1 0.096 0.096 0.096 1 0.0
K1 K+1 0 0.5 0 1 0.0
O1 O-2 0.348 0 0.348 1 0.0
Nb1 Nb+5 0.2343 0 0.2343 0.333 0.0
W1 W+6 0.2343 0 0.2343 0.667 0.0
